data_4113637
loop_
_publ_author_name
'Ivor Bull'
'Philip Lightfoot'
'Luis A. Villaescusa'
'Lucy M. Bull'
'Richard K. B. Gover'
'John S. O. Evans'
'Russell E. Morris'

_publ_section_title
;
 An X-ray Diffraction and MAS NMR Study of the Thermal Expansion
 Properties of Calcined Siliceous Ferrierite
;
_journal_name_full 'Journal of the American Chemical Society'
_journal_page_first 4342
_journal_page_last 4349
_journal_paper_doi 10.1021/ja0292400
_journal_volume 125
_journal_year 2003
_chemical_formula_sum 'O72 Si36'
_chemical_formula_weight 2163.24
_chemical_name_systematic
;
 ?
;
_space_group_IT_number 58
_symmetry_cell_setting orthorhombic
_symmetry_space_group_name_Hall '-P 2 2n'
_symmetry_space_group_name_H-M 'P n n m'
_atom_sites_solution_hydrogens geom
_atom_sites_solution_primary direct
_atom_sites_solution_secondary difmap
_audit_conform_dict_location ftp://ftp.iucr.org/pub/cif_core.dic
_audit_conform_dict_name cif_core.dic
_audit_conform_dict_version 2.2
_audit_creation_date 2002-08-30T15:38:19-00:00
_audit_creation_method 'WinGX routine CIF_UPDATE'
_cell_angle_alpha 90
_cell_angle_beta 90
_cell_angle_gamma 90
_cell_formula_units_Z 1
_cell_length_a 7.429(6)
_cell_length_b 14.067(11)
_cell_length_c 18.765(14)
_cell_measurement_temperature 408(2)
_cell_volume 1961(3)
_computing_structure_refinement 'SHELXL-97 (Sheldrick, 1997)'
_diffrn_ambient_temperature 408(2)
_diffrn_measured_fraction_theta_full 0.88
_diffrn_measured_fraction_theta_max 0.88
_diffrn_radiation_monochromator silicon
_diffrn_radiation_wavelength 0.6883
_diffrn_reflns_av_R_equivalents 0.0946
_diffrn_reflns_av_unetI/netI 0.1138
_diffrn_reflns_limit_h_max 4
_diffrn_reflns_limit_h_min -10
_diffrn_reflns_limit_k_max 20
_diffrn_reflns_limit_k_min -19
_diffrn_reflns_limit_l_max 25
_diffrn_reflns_limit_l_min -6
_diffrn_reflns_number 7173
_diffrn_reflns_theta_full 29.39
_diffrn_reflns_theta_max 29.39
_diffrn_reflns_theta_min 2.8
_exptl_absorpt_coefficient_mu 0.688
_exptl_absorpt_correction_type none
_exptl_crystal_density_diffrn 1.832
_exptl_crystal_F_000 1080
_refine_diff_density_max 0.874
_refine_diff_density_min -0.74
_refine_diff_density_rms 0.158
_refine_ls_extinction_method none
_refine_ls_goodness_of_fit_ref 1.167
_refine_ls_hydrogen_treatment mixed
_refine_ls_matrix_type full
_refine_ls_number_parameters 125
_refine_ls_number_reflns 2702
_refine_ls_number_restraints 0
_refine_ls_restrained_S_all 1.167
_refine_ls_R_factor_all 0.2154
_refine_ls_R_factor_gt 0.0998
_refine_ls_shift/su_max 0.104
_refine_ls_shift/su_mean 0.02
_refine_ls_structure_factor_coef Fsqd
_refine_ls_weighting_details 'calc w=1/[\s^2^(Fo^2^)+(0.0771P)^2^+0.0000P] where P=(Fo^2^+2Fc^2^)/3'
_refine_ls_weighting_scheme calc
_refine_ls_wR_factor_gt 0.1981
_refine_ls_wR_factor_ref 0.2281
_reflns_number_gt 1074
_reflns_number_total 2702
_reflns_threshold_expression >2sigma(I)
_cod_data_source_file ja0292400si20030117_034920.cif
_cod_data_source_block 408
_cod_database_code 4113637

loop_
_symmetry_equiv_pos_as_xyz
'x, y, z'
'-x, -y, z'
'x+1/2, -y+1/2, -z+1/2'
'-x+1/2, y+1/2, -z+1/2'
'-x, -y, -z'
'x, y, -z'
'-x-1/2, y-1/2, z-1/2'
'x-1/2, -y-1/2, z-1/2'

loop_
_atom_site_label
_atom_site_type_symbol
_atom_site_fract_x
_atom_site_fract_y
_atom_site_fract_z
_atom_site_U_iso_or_equiv
_atom_site_adp_type
_atom_site_occupancy
_atom_site_symmetry_multiplicity
_atom_site_calc_flag
_atom_site_refinement_flags
Si1 Si 0.2061(6) 0.7011(4) 0.3248(2) 0.0190(10) Uani 1 1 d .
Si2 Si 0.2072(6) 0.2974(3) 0.3243(2) 0.0148(9) Uani 1 1 d .
Si3 Si 0.5004(8) 0.79925(13) 0.41625(8) 0.0148(4) Uani 1 1 d .
Si4 Si 0.5 1 0.34615(12) 0.0167(5) Uani 1 2 d S
Si5 Si 0.2935(3) 0.4994(5) 0.27293(9) 0.0197(4) Uani 1 1 d .
O1 O 0.503(4) 0.7895(6) 0.5 0.036(2) Uani 1 2 d S
O2 O 0.5 0.5 0.2496(4) 0.037(2) Uani 1 2 d S
O3 O 0.251(2) 0.4085(8) 0.3198(7) 0.038(4) Uani 1 1 d .
O4 O 0.500(3) 0.9090(4) 0.3958(3) 0.0398(15) Uani 1 1 d .
O5 O 0.2486(19) 0.5915(10) 0.3203(7) 0.041(4) Uani 1 1 d .
O6 O 0.322(2) 0.7476(12) 0.3866(7) 0.042(4) Uani 1 1 d .
O7 O 0.3253(19) 0.2494(11) 0.3848(8) 0.037(4) Uani 1 1 d .
O8 O 0.001(2) 0.7176(4) 0.3442(3) 0.0351(14) Uani 1 1 d .
O9 O 0.249(4) 0.7489(18) 0.2507(10) 0.0509(17) Uani 1 1 d .
O10 O 0.6760(8) 1.0000(18) 0.2979(3) 0.0475(16) Uani 1 1 d .

loop_
_atom_site_aniso_label
_atom_site_aniso_U_11
_atom_site_aniso_U_22
_atom_site_aniso_U_33
_atom_site_aniso_U_23
_atom_site_aniso_U_13
_atom_site_aniso_U_12
Si1 0.014(2) 0.026(3) 0.017(2) -0.0080(16) 0.0002(16) 0.000(2)
Si2 0.007(2) 0.019(2) 0.018(2) -0.0048(15) -0.0022(15) 0.004(2)
Si3 0.0141(9) 0.0200(9) 0.0104(6) 0.0003(6) 0.0107(17) 0.004(3)
Si4 0.0178(14) 0.0186(13) 0.0137(9) 0 0 0.001(4)
Si5 0.0118(9) 0.0223(9) 0.0249(8) 0.002(2) -0.0042(7) 0.000(3)
O1 0.049(6) 0.049(5) 0.010(3) 0 0 0.024(13)
O2 0.007(4) 0.065(6) 0.039(4) 0 0 0.018(12)
O3 0.060(10) 0.008(5) 0.046(8) 0.011(5) 0.016(7) -0.005(6)
O4 0.058(4) 0.024(3) 0.038(3) 0.013(2) 0.002(10) 0.006(11)
O5 0.031(8) 0.045(8) 0.046(8) 0.002(6) -0.001(6) 0.011(6)
O6 0.036(9) 0.063(10) 0.028(6) -0.010(6) -0.008(6) -0.005(8)
O7 0.014(7) 0.048(8) 0.048(7) 0.020(6) -0.014(5) 0.020(6)
O8 0.007(2) 0.052(4) 0.047(3) -0.013(3) 0.007(7) -0.002(8)
O9 0.063(4) 0.060(4) 0.029(3) 0.019(3) 0.010(3) -0.003(4)
O10 0.029(3) 0.074(5) 0.040(3) 0.002(11) 0.017(3) -0.003(13)

loop_
_atom_type_symbol
_atom_type_description
_atom_type_scat_dispersion_real
_atom_type_scat_dispersion_imag
_atom_type_scat_source
O O 0.0106 0.006 'International Tables Vol C Tables 4.2.6.8 and 6.1.1.4'
Si Si 0.0817 0.0704 'International Tables Vol C Tables 4.2.6.8 and 6.1.1.4'

loop_
_geom_angle_atom_site_label_1
_geom_angle_atom_site_label_2
_geom_angle_atom_site_label_3
_geom_angle
_geom_angle_site_symmetry_1
_geom_angle_site_symmetry_3
O5 Si1 O9 109.3(11) . .
O5 Si1 O8 110.3(7) . .
O9 Si1 O8 109.4(11) . .
O5 Si1 O6 109.5(9) . .
O9 Si1 O6 111.1(12) . .
O8 Si1 O6 107.2(7) . .
O7 Si2 O9 109.6(12) . 4_545
O7 Si2 O3 109.9(8) . .
O9 Si2 O3 109.2(10) 4_545 .
O7 Si2 O8 108.1(7) . 2_565
O9 Si2 O8 110.3(11) 4_545 2_565
O3 Si2 O8 109.8(7) . 2_565
O1 Si3 O7 108.9(10) . 2_665
O1 Si3 O4 108.9(4) . .
O7 Si3 O4 109.3(10) 2_665 .
O1 Si3 O6 108.5(11) . .
O7 Si3 O6 110.4(3) 2_665 .
O4 Si3 O6 110.7(11) . .
O4 Si4 O4 107.9(4) 2_675 .
O4 Si4 O10 109.5(10) 2_675 2_675
O4 Si4 O10 109.6(11) . 2_675
O4 Si4 O10 109.6(11) 2_675 .
O4 Si4 O10 109.5(10) . .
O10 Si4 O10 110.5(5) 2_675 .
O3 Si5 O10 111.1(10) . 3_465
O3 Si5 O2 110.3(6) . .
O10 Si5 O2 107.4(4) 3_465 .
O3 Si5 O5 107.6(3) . .
O10 Si5 O5 110.1(10) 3_465 .
O2 Si5 O5 110.3(6) . .
Si3 O1 Si3 169.9(6) . 6_556
Si5 O2 Si5 148.2(5) . 2_665
Si5 O3 Si2 149.2(9) . .
Si4 O4 Si3 157.9(4) . .
Si1 O5 Si5 149.3(10) . .
Si1 O6 Si3 152.4(11) . .
Si3 O7 Si2 155.0(11) 2_665 .
Si1 O8 Si2 148.8(4) . 2_565
Si1 O9 Si2 180(2) . 4
Si5 O10 Si4 158.0(5) 3_565 .

loop_
_geom_bond_atom_site_label_1
_geom_bond_atom_site_label_2
_geom_bond_distance
_geom_bond_site_symmetry_2
Si1 O5 1.577(15) .
Si1 O9 1.577(19) .
Si1 O8 1.586(18) .
Si1 O6 1.586(14) .
Si2 O7 1.586(13) .
Si2 O9 1.598(19) 4_545
Si2 O3 1.599(12) .
Si2 O8 1.602(18) 2_565
Si3 O1 1.578(2) .
Si3 O7 1.579(13) 2_665
Si3 O4 1.591(6) .
Si3 O6 1.609(16) .
Si4 O4 1.583(5) 2_675
Si4 O4 1.583(5) .
Si4 O10 1.591(6) 2_675
Si4 O10 1.591(6) .
Si5 O3 1.584(12) .
Si5 O10 1.590(6) 3_465
Si5 O2 1.595(3) .
Si5 O5 1.606(15) .
O1 Si3 1.578(2) 6_556
O2 Si5 1.595(3) 2_665
O7 Si3 1.579(13) 2_665
O8 Si2 1.602(18) 2_565
O9 Si2 1.598(19) 4
O10 Si5 1.590(6) 3_565

loop_
_geom_torsion_atom_site_label_1
_geom_torsion_atom_site_label_2
_geom_torsion_atom_site_label_3
_geom_torsion_atom_site_label_4
_geom_torsion
_geom_torsion_site_symmetry_1
_geom_torsion_site_symmetry_4
O7 Si3 O1 Si3 128(11) 2_665 6_556
O4 Si3 O1 Si3 9(12) . 6_556
O6 Si3 O1 Si3 -111(11) . 6_556
O3 Si5 O2 Si5 -59.3(6) . 2_665
O10 Si5 O2 Si5 179.5(10) 3_465 2_665
O5 Si5 O2 Si5 59.4(6) . 2_665
O10 Si5 O3 Si2 39(2) 3_465 .
O2 Si5 O3 Si2 -80(2) . .
O5 Si5 O3 Si2 159(2) . .
O7 Si2 O3 Si5 135(2) . .
O9 Si2 O3 Si5 15(2) 4_545 .
O8 Si2 O3 Si5 -106(2) 2_565 .
O4 Si4 O4 Si3 180(5) 2_675 .
O10 Si4 O4 Si3 61(5) 2_675 .
O10 Si4 O4 Si3 -61(5) . .
O1 Si3 O4 Si4 179(4) . .
O7 Si3 O4 Si4 60(5) 2_665 .
O6 Si3 O4 Si4 -62(5) . .
O9 Si1 O5 Si5 -13(2) . .
O8 Si1 O5 Si5 107.7(19) . .
O6 Si1 O5 Si5 -134.5(19) . .
O3 Si5 O5 Si1 -161(2) . .
O10 Si5 O5 Si1 -40(2) 3_465 .
O2 Si5 O5 Si1 78(2) . .
O5 Si1 O6 Si3 90(3) . .
O9 Si1 O6 Si3 -31(3) . .
O8 Si1 O6 Si3 -150(2) . .
O1 Si3 O6 Si1 -163(2) . .
O7 Si3 O6 Si1 -43(2) 2_665 .
O4 Si3 O6 Si1 78(3) . .
O9 Si2 O7 Si3 35(3) 4_545 2_665
O3 Si2 O7 Si3 -85(3) . 2_665
O8 Si2 O7 Si3 155(3) 2_565 2_665
O5 Si1 O8 Si2 -59.7(10) . 2_565
O9 Si1 O8 Si2 60.5(13) . 2_565
O6 Si1 O8 Si2 -178.9(10) . 2_565
O5 Si1 O9 Si2 -8E1(10) . 4
O8 Si1 O9 Si2 16E1(10) . 4
O6 Si1 O9 Si2 4E1(10) . 4
O4 Si4 O10 Si5 -120(5) 2_675 3_565
O4 Si4 O10 Si5 122(5) . 3_565
O10 Si4 O10 Si5 1(4) 2_675 3_565
